data_7035475
loop_
_publ_author_name
'Dyke, John'
'Levason, William'
'Light, Mark E.'
'Pugh, David'
'Reid, Gillian'
'Bhakhoa, Hanusha'
'Ramasami, Ponnadurai'
'Rhyman, Lydia'

_publ_section_title
;
 Aza-macrocyclic complexes of the Group 1 cations - synthesis, structures
 and density functional theory study.
;
_journal_issue 31
_journal_name_full 'Dalton transactions (Cambridge, England : 2003)'
_journal_page_first 13853
_journal_page_last 13866
_journal_paper_doi 10.1039/c5dt01865j
_journal_volume 44
_journal_year 2015
_chemical_formula_moiety 'C32 H12 B F24, C18 H42 K N6'
_chemical_formula_sum 'C50 H54 B F24 K N6'
_chemical_formula_weight 1244.90
_chemical_name_systematic
;
 ?
;
_chemical_properties_physical 'Air-sensitive, Moisture-sensitive'
_space_group_crystal_system triclinic
_space_group_IT_number 2
_space_group_name_Hall '-P 1'
_space_group_name_H-M_alt 'P -1'
_symmetry_space_group_name_Hall '-P 1'
_symmetry_space_group_name_H-M 'P -1'
_atom_sites_solution_hydrogens geom
_audit_creation_method SHELXL-2013
_audit_update_record
;
2015-02-24 deposited with the CCDC.
2015-06-18 downloaded from the CCDC.
;
_cell_angle_alpha 81.880(9)
_cell_angle_beta 83.812(8)
_cell_angle_gamma 88.221(9)
_cell_formula_units_Z 2
_cell_length_a 10.349(2)
_cell_length_b 10.587(3)
_cell_length_c 25.748(6)
_cell_measurement_reflns_used 5056
_cell_measurement_temperature 100(2)
_cell_measurement_theta_max 27.4
_cell_measurement_theta_min 2.4
_cell_volume 2776.2(12)
_computing_cell_refinement
;
CrystalClear-SM Expert 2.1 b29 (Rigaku, 2013)
;
_computing_data_collection
;
CrystalClear-SM Expert 2.1 b29 (Rigaku, 2013)
;
_computing_data_reduction
;
CrystalClear-SM Expert 2.1 b29 (Rigaku, 2013)
;
_computing_molecular_graphics 'ORTEP-III (Farrugia, 2012)'
_computing_publication_material 'PLATON (Spek, 2003), WinGX (Farrugia, 1999) and enCIFer (Allen et al., 2004).'
_computing_structure_refinement 'SHELXL-2013 (Sheldrick, 2013)'
_computing_structure_solution 'SHELXS-2013 (Sheldrick, 2013)'
_diffrn_ambient_temperature 100(2)
_diffrn_detector 'CCD plate'
_diffrn_detector_area_resol_mean 28.5714
_diffrn_detector_type 'Rigaku HG Saturn724+ (2x2 bin mode)'
_diffrn_measured_fraction_theta_full 0.997
_diffrn_measured_fraction_theta_max 0.991
_diffrn_measurement_device 'four-circle \k diffractometer'
_diffrn_measurement_device_type 'Rigaku AFC12 (Right)'
_diffrn_measurement_method 'profile data from \w-scans'
_diffrn_measurement_specimen_support 'MiTeGen micromount'
_diffrn_radiation_collimation 'Confocal mirrors, VHF Varimax '
_diffrn_radiation_type MoK\a
_diffrn_radiation_wavelength 0.71075
_diffrn_reflns_av_R_equivalents 0.0467
_diffrn_reflns_av_unetI/netI 0.0505
_diffrn_reflns_laue_measured_fraction_full 0.997
_diffrn_reflns_laue_measured_fraction_max 0.991
_diffrn_reflns_limit_h_max 13
_diffrn_reflns_limit_h_min -12
_diffrn_reflns_limit_k_max 12
_diffrn_reflns_limit_k_min -13
_diffrn_reflns_limit_l_max 33
_diffrn_reflns_limit_l_min -32
_diffrn_reflns_number 37145
_diffrn_reflns_point_group_measured_fraction_full 0.997
_diffrn_reflns_point_group_measured_fraction_max 0.991
_diffrn_reflns_theta_full 25.242
_diffrn_reflns_theta_max 27.469
_diffrn_reflns_theta_min 2.927
_diffrn_source 'Rotating Anode'
_diffrn_source_current 55.0
_diffrn_source_power 2.475
_diffrn_source_voltage 45.0
_exptl_absorpt_coefficient_mu 0.217
_exptl_absorpt_correction_T_max 1.000
_exptl_absorpt_correction_T_min 0.791
_exptl_absorpt_correction_type multi-scan
_exptl_absorpt_process_details 'CrystalClear-SM Expert 2.1 b29 (Rigaku, 2013)'
_exptl_crystal_colour colourless
_exptl_crystal_density_diffrn 1.489
_exptl_crystal_description block
_exptl_crystal_F_000 1272
_exptl_crystal_recrystallization_method 'Layering: CH2Cl2/hexane'
_exptl_crystal_size_max 0.070
_exptl_crystal_size_mid 0.060
_exptl_crystal_size_min 0.050
_refine_diff_density_max 0.725
_refine_diff_density_min -0.416
_refine_diff_density_rms 0.056
_refine_ls_extinction_method none
_refine_ls_goodness_of_fit_ref 1.025
_refine_ls_hydrogen_treatment constr
_refine_ls_matrix_type full
_refine_ls_number_parameters 776
_refine_ls_number_reflns 12627
_refine_ls_number_restraints 840
_refine_ls_restrained_S_all 1.043
_refine_ls_R_factor_all 0.0736
_refine_ls_R_factor_gt 0.0495
_refine_ls_shift/su_max 0.000
_refine_ls_shift/su_mean 0.000
_refine_ls_structure_factor_coef Fsqd
_refine_ls_weighting_details 'w=1/[\s^2^(Fo^2^)+(0.0580P)^2^+1.1850P] where P=(Fo^2^+2Fc^2^)/3'
_refine_ls_weighting_scheme calc
_refine_ls_wR_factor_gt 0.1205
_refine_ls_wR_factor_ref 0.1340
_reflns_Friedel_coverage 0.000
_reflns_number_gt 9222
_reflns_number_total 12627
_reflns_threshold_expression 'I > 2\s(I)'
_cod_data_source_file c5dt01865j2.cif
_cod_data_source_block '[K(Me~6~[18]aneN~6~)][BArF]'
_cod_depositor_comments 'Adding full bibliography for 7035474--7035479.cif.'
_cod_original_cell_volume 2776.3(11)
_cod_database_code 7035475
_shelx_space_group_comment
;
The symmetry employed for this shelxl refinement is uniquely defined
by the following loop, which should always be used as a source of
symmetry information in preference to the above space-group names.
They are only intended as comments.
;
_shelx_estimated_absorpt_t_min 0.985
_shelx_estimated_absorpt_t_max 0.989
_shelxl_version_number 2013-4

loop_
_space_group_symop_operation_xyz
'x, y, z'
'-x, -y, -z'

loop_
_atom_site_label
_atom_site_type_symbol
_atom_site_fract_x
_atom_site_fract_y
_atom_site_fract_z
_atom_site_U_iso_or_equiv
_atom_site_adp_type
_atom_site_occupancy
_atom_site_site_symmetry_order
_atom_site_calc_flag
_atom_site_refinement_flags_posn
_atom_site_refinement_flags_adp
_atom_site_refinement_flags_occupancy
_atom_site_disorder_assembly
_atom_site_disorder_group
C1 C 0.57664(19) 0.52997(17) 0.28314(7) 0.0197(4) Uani 1 1 d . U . . .
C2 C 0.5844(2) 0.46316(18) 0.33406(7) 0.0208(4) Uani 1 1 d . U . . .
H2 H 0.5161 0.4075 0.3493 0.025 Uiso 1 1 calc R U . . .
C3 C 0.6887(2) 0.47570(18) 0.36293(7) 0.0209(4) Uani 1 1 d . U . . .
C4 C 0.7913(2) 0.55537(18) 0.34207(8) 0.0213(4) Uani 1 1 d . U . . .
H4 H 0.8626 0.5637 0.3617 0.026 Uiso 1 1 calc R U . . .
C5 C 0.7871(2) 0.62303(18) 0.29145(8) 0.0214(4) Uani 1 1 d . U . . .
C6 C 0.68182(19) 0.61079(18) 0.26337(8) 0.0210(4) Uani 1 1 d . U . . .
H6 H 0.6806 0.6590 0.2294 0.025 Uiso 1 1 calc R U . . .
C7 C 0.6857(2) 0.40446(19) 0.41803(8) 0.0242(4) Uani 1 1 d . U . . .
C8 C 0.8960(2) 0.71101(19) 0.26889(8) 0.0256(4) Uani 1 1 d . U . . .
C9 C 0.43624(19) 0.63805(18) 0.20650(7) 0.0198(4) Uani 1 1 d . U . . .
C10 C 0.3423(2) 0.73161(18) 0.21801(8) 0.0228(4) Uani 1 1 d . U . . .
H10 H 0.2840 0.7155 0.2492 0.027 Uiso 1 1 calc R U . . .
C11 C 0.3315(2) 0.84789(18) 0.18502(8) 0.0251(4) Uani 1 1 d . U . . .
C12 C 0.4136(2) 0.87558(18) 0.13837(8) 0.0252(4) Uani 1 1 d . U . . .
H12 H 0.4059 0.9541 0.1159 0.030 Uiso 1 1 calc R U . . .
C13 C 0.5069(2) 0.78478(18) 0.12596(7) 0.0227(4) Uani 1 1 d . U . . .
C14 C 0.5179(2) 0.66893(18) 0.15943(7) 0.0218(4) Uani 1 1 d . U . . .
H14 H 0.5832 0.6090 0.1498 0.026 Uiso 1 1 calc R U . . .
C15 C 0.2307(2) 0.9457(2) 0.19957(10) 0.0391(6) Uani 1 1 d D U . . .
C16 C 0.6026(2) 0.8118(2) 0.07756(8) 0.0314(5) Uani 1 1 d . U . . .
C17 C 0.32294(19) 0.46719(17) 0.28560(7) 0.0194(4) Uani 1 1 d . U . . .
C18 C 0.28799(19) 0.52239(18) 0.33168(7) 0.0203(4) Uani 1 1 d . U . . .
H18 H 0.3428 0.5849 0.3404 0.024 Uiso 1 1 calc R U . . .
C19 C 0.17491(19) 0.48846(18) 0.36528(7) 0.0213(4) Uani 1 1 d . U . . .
C20 C 0.0911(2) 0.39947(18) 0.35353(8) 0.0217(4) Uani 1 1 d . U . . .
H20 H 0.0154 0.3751 0.3766 0.026 Uiso 1 1 calc R U . . .
C21 C 0.12086(19) 0.34666(18) 0.30695(8) 0.0210(4) Uani 1 1 d . U . . .
C22 C 0.23434(19) 0.37906(17) 0.27406(7) 0.0204(4) Uani 1 1 d . U . . .
H22 H 0.2526 0.3405 0.2429 0.025 Uiso 1 1 calc R U . . .
C23 C 0.1478(2) 0.5481(2) 0.41486(8) 0.0287(5) Uani 1 1 d . U . . .
C24 C 0.0257(2) 0.25534(19) 0.29297(8) 0.0260(4) Uani 1 1 d . U . . .
C25 C 0.50423(19) 0.38485(17) 0.21518(7) 0.0202(4) Uani 1 1 d . U . . .
C26 C 0.46822(19) 0.37535(18) 0.16490(7) 0.0207(4) Uani 1 1 d . U . . .
H26 H 0.4172 0.4420 0.1482 0.025 Uiso 1 1 calc R U . . .
C27 C 0.5052(2) 0.27055(18) 0.13845(8) 0.0222(4) Uani 1 1 d . U . . .
C28 C 0.5769(2) 0.16952(18) 0.16189(8) 0.0235(4) Uani 1 1 d . U . . .
H28 H 0.6010 0.0981 0.1442 0.028 Uiso 1 1 calc R U . . .
C29 C 0.6128(2) 0.17569(18) 0.21228(8) 0.0234(4) Uani 1 1 d . U . . .
C30 C 0.5777(2) 0.28102(18) 0.23784(8) 0.0226(4) Uani 1 1 d . U . . .
H30 H 0.6044 0.2830 0.2719 0.027 Uiso 1 1 calc R U . . .
C31 C 0.4658(2) 0.2710(2) 0.08422(8) 0.0267(4) Uani 1 1 d . U . . .
C32 C 0.6905(2) 0.06593(19) 0.23767(9) 0.0292(5) Uani 1 1 d . U . . .
C33 C -0.1378(2) 0.1675(2) 0.01126(9) 0.0308(5) Uani 1 1 d . U . . .
H33A H -0.2296 0.1841 0.0241 0.037 Uiso 1 1 calc R U . . .
H33B H -0.1205 0.0748 0.0196 0.037 Uiso 1 1 calc R U . . .
C34 C 0.0832(2) 0.2032(2) 0.02657(9) 0.0366(5) Uani 1 1 d . U . . .
H34A H 0.0980 0.1124 0.0385 0.055 Uiso 1 1 calc R U . . .
H34B H 0.1377 0.2543 0.0442 0.055 Uiso 1 1 calc R U . . .
H34C H 0.1056 0.2209 -0.0117 0.055 Uiso 1 1 calc R U . . .
C35 C -0.0908(2) 0.2064(2) 0.09672(8) 0.0317(5) Uani 1 1 d . U . . .
H35A H -0.0731 0.1147 0.1077 0.038 Uiso 1 1 calc R U . . .
H35B H -0.1855 0.2214 0.1038 0.038 Uiso 1 1 calc R U . . .
C36 C -0.0208(2) 0.2837(2) 0.13022(8) 0.0316(5) Uani 1 1 d . U . . .
H36A H -0.0604 0.2662 0.1672 0.038 Uiso 1 1 calc R U . . .
H36B H 0.0711 0.2545 0.1294 0.038 Uiso 1 1 calc R U . . .
C37 C -0.1577(2) 0.4729(2) 0.12049(10) 0.0401(6) Uani 1 1 d . U . . .
H37A H -0.1912 0.4545 0.1578 0.060 Uiso 1 1 calc R U . . .
H37B H -0.2125 0.4320 0.0992 0.060 Uiso 1 1 calc R U . . .
H37C H -0.1586 0.5654 0.1095 0.060 Uiso 1 1 calc R U . . .
C38 C 0.0619(3) 0.4867(2) 0.14282(8) 0.0341(5) Uani 1 1 d . U . . .
H38A H 0.1474 0.4421 0.1414 0.041 Uiso 1 1 calc R U . . .
H38B H 0.0250 0.4778 0.1803 0.041 Uiso 1 1 calc R U . . .
C39 C 0.0826(3) 0.6289(2) 0.12266(8) 0.0350(5) Uani 1 1 d . U . . .
H39A H 0.0013 0.6766 0.1315 0.042 Uiso 1 1 calc R U . . .
H39B H 0.1512 0.6604 0.1413 0.042 Uiso 1 1 calc R U . . .
C40 C 0.2472(2) 0.5994(2) 0.05111(10) 0.0405(6) Uani 1 1 d . U . . .
H40A H 0.3128 0.6349 0.0694 0.061 Uiso 1 1 calc R U . . .
H40B H 0.2698 0.6187 0.0129 0.061 Uiso 1 1 calc R U . . .
H40C H 0.2442 0.5067 0.0613 0.061 Uiso 1 1 calc R U . . .
C41 C 0.1190(2) 0.7950(2) 0.04869(9) 0.0318(5) Uani 1 1 d . U . . .
H41A H 0.1891 0.8331 0.0644 0.038 Uiso 1 1 calc R U . . .
H41B H 0.0352 0.8314 0.0626 0.038 Uiso 1 1 calc R U . . .
C42 C 0.8007(3) 0.0045(2) 0.43302(10) 0.0410(6) Uani 1 1 d . U . . .
H42A H 0.8866 -0.0132 0.4152 0.061 Uiso 1 1 calc R U . . .
H42B H 0.8093 0.0646 0.4581 0.061 Uiso 1 1 calc R U . . .
H42C H 0.7434 0.0417 0.4068 0.061 Uiso 1 1 calc R U . . .
C43 C 0.8276(2) -0.1710(2) 0.50235(9) 0.0310(5) Uani 1 1 d . U . . .
H43A H 0.9177 -0.1802 0.4858 0.037 Uiso 1 1 calc R U . . .
H43B H 0.7961 -0.2576 0.5168 0.037 Uiso 1 1 calc R U . . .
C44 C 0.7320(2) -0.2070(2) 0.42455(9) 0.0310(5) Uani 1 1 d . U . . .
H44A H 0.7064 -0.2903 0.4451 0.037 Uiso 1 1 calc R U . . .
H44B H 0.8177 -0.2191 0.4046 0.037 Uiso 1 1 calc R U . . .
C45 C 0.6326(2) -0.1663(2) 0.38553(8) 0.0319(5) Uani 1 1 d . U . . .
H45A H 0.6663 -0.0918 0.3607 0.038 Uiso 1 1 calc R U . . .
H45B H 0.6229 -0.2367 0.3647 0.038 Uiso 1 1 calc R U . . .
C46 C 0.4466(2) -0.2446(2) 0.44386(9) 0.0355(5) Uani 1 1 d . U . . .
H46A H 0.4375 -0.3127 0.4224 0.053 Uiso 1 1 calc R U . . .
H46B H 0.3608 -0.2213 0.4602 0.053 Uiso 1 1 calc R U . . .
H46C H 0.5030 -0.2745 0.4715 0.053 Uiso 1 1 calc R U . . .
C47 C 0.4199(2) -0.0832(2) 0.36919(8) 0.0325(5) Uani 1 1 d . U . . .
H47A H 0.4038 -0.1527 0.3488 0.039 Uiso 1 1 calc R U . . .
H47B H 0.4664 -0.0150 0.3446 0.039 Uiso 1 1 calc R U . . .
C48 C 0.2897(2) -0.0299(2) 0.39055(9) 0.0324(5) Uani 1 1 d . U . . .
H48A H 0.2454 0.0138 0.3606 0.039 Uiso 1 1 calc R U . . .
H48B H 0.2346 -0.1016 0.4081 0.039 Uiso 1 1 calc R U . . .
C49 C 0.1708(2) 0.0928(2) 0.45241(9) 0.0309(5) Uani 1 1 d . U . . .
H49A H 0.1236 0.0128 0.4657 0.037 Uiso 1 1 calc R U . . .
H49B H 0.1219 0.1414 0.4249 0.037 Uiso 1 1 calc R U . . .
C50 C 0.3693(2) 0.1755(2) 0.40227(9) 0.0342(5) Uani 1 1 d . U . . .
H50A H 0.3214 0.2168 0.3735 0.051 Uiso 1 1 calc R U . . .
H50B H 0.4569 0.1517 0.3880 0.051 Uiso 1 1 calc R U . . .
H50C H 0.3752 0.2346 0.4279 0.051 Uiso 1 1 calc R U . . .
B1 B 0.4582(2) 0.5061(2) 0.24742(8) 0.0197(4) Uani 1 1 d . U . . .
N1 N -0.05359(18) 0.23626(16) 0.03952(6) 0.0250(4) Uani 1 1 d . U . . .
N2 N -0.02453(18) 0.42337(16) 0.11307(7) 0.0269(4) Uani 1 1 d . U . . .
N3 N 0.11973(19) 0.65599(16) 0.06553(7) 0.0276(4) Uani 1 1 d . U . . .
N4 N 0.74535(18) -0.11481(16) 0.46148(7) 0.0275(4) Uani 1 1 d . U . . .
N5 N 0.50405(18) -0.13287(16) 0.41026(7) 0.0262(4) Uani 1 1 d . U . . .
N6 N 0.30071(18) 0.06053(16) 0.42831(7) 0.0266(4) Uani 1 1 d . U . . .
F1 F 0.64998(18) 0.28287(12) 0.42133(5) 0.0496(4) Uani 1 1 d . U . . .
F2 F 0.59970(17) 0.45577(14) 0.45192(5) 0.0533(4) Uani 1 1 d . U . . .
F3 F 0.79835(15) 0.40139(19) 0.43815(6) 0.0605(5) Uani 1 1 d . U . . .
F4 F 0.89911(17) 0.81229(15) 0.29442(6) 0.0552(5) Uani 1 1 d . U . . .
F5 F 1.01151(14) 0.65226(15) 0.26905(8) 0.0604(5) Uani 1 1 d . U . . .
F6 F 0.88773(14) 0.76128(14) 0.21845(5) 0.0424(3) Uani 1 1 d . U . . .
F7A F 0.2947(9) 1.0206(9) 0.2339(4) 0.071(3) Uani 0.223(5) 1 d . U P A 1
F8A F 0.1382(8) 0.9111(8) 0.2254(5) 0.050(2) Uani 0.223(5) 1 d . U P A 1
F9A F 0.2050(13) 1.0277(11) 0.1632(4) 0.076(3) Uani 0.223(5) 1 d . U P A 1
F7B F 0.1248(3) 0.9412(3) 0.17252(16) 0.0938(12) Uani 0.777(5) 1 d D U P A 2
F8B F 0.2698(3) 1.06254(18) 0.18813(16) 0.0746(12) Uani 0.777(5) 1 d D U P A 2
F9B F 0.1779(4) 0.9245(3) 0.24915(11) 0.0726(10) Uani 0.777(5) 1 d D U P A 2
F10 F 0.71959(18) 0.8435(2) 0.08966(6) 0.0702(6) Uani 1 1 d . U . . .
F11 F 0.5650(2) 0.90631(15) 0.04241(6) 0.0651(5) Uani 1 1 d . U . . .
F12 F 0.62589(16) 0.71085(13) 0.05208(5) 0.0444(4) Uani 1 1 d . U . . .
F13 F 0.23789(15) 0.51521(14) 0.44839(5) 0.0435(4) Uani 1 1 d . U . . .
F14 F 0.14714(17) 0.67600(13) 0.40540(6) 0.0496(4) Uani 1 1 d . U . . .
F15 F 0.03392(15) 0.51422(17) 0.44176(6) 0.0571(5) Uani 1 1 d . U . . .
F16 F 0.07341(14) 0.18966(14) 0.25470(7) 0.0489(4) Uani 1 1 d . U . . .
F17 F -0.07966(14) 0.31636(14) 0.27495(6) 0.0450(4) Uani 1 1 d . U . . .
F18 F -0.0186(2) 0.17184(17) 0.33412(6) 0.0727(6) Uani 1 1 d . U . . .
F19 F 0.51701(15) 0.17287(13) 0.06087(5) 0.0435(4) Uani 1 1 d . U . . .
F20 F 0.50111(16) 0.37788(13) 0.05173(5) 0.0436(4) Uani 1 1 d . U . . .
F21 F 0.33657(14) 0.26414(16) 0.08450(6) 0.0477(4) Uani 1 1 d . U . . .
F22 F 0.62403(15) -0.04391(12) 0.24641(6) 0.0427(4) Uani 1 1 d . U . . .
F23 F 0.80052(16) 0.04340(15) 0.20818(6) 0.0593(5) Uani 1 1 d . U . . .
F24 F 0.72459(16) 0.08431(12) 0.28486(6) 0.0440(4) Uani 1 1 d . U . . .
K1 K 0.0000 0.5000 0.0000 0.03072(16) Uani 1 2 d S U P . .
K2 K 0.5000 0.0000 0.5000 0.03549(17) Uani 1 2 d S U P . .

loop_
_atom_site_aniso_label
_atom_site_aniso_U_11
_atom_site_aniso_U_22
_atom_site_aniso_U_33
_atom_site_aniso_U_23
_atom_site_aniso_U_13
_atom_site_aniso_U_12
C1 0.0186(10) 0.0196(8) 0.0206(9) -0.0042(7) 0.0008(7) 0.0009(7)
C2 0.0189(10) 0.0212(9) 0.0213(9) -0.0021(7) 0.0012(7) -0.0004(7)
C3 0.0203(10) 0.0224(9) 0.0194(9) -0.0036(7) 0.0004(7) 0.0012(7)
C4 0.0174(10) 0.0239(9) 0.0228(9) -0.0056(7) -0.0015(8) 0.0025(7)
C5 0.0188(10) 0.0206(9) 0.0245(9) -0.0062(7) 0.0023(8) -0.0001(7)
C6 0.0193(10) 0.0225(9) 0.0202(9) -0.0028(7) 0.0014(7) 0.0017(7)
C7 0.0223(11) 0.0273(10) 0.0229(10) -0.0027(8) -0.0019(8) -0.0015(8)
C8 0.0208(10) 0.0265(10) 0.0289(10) -0.0039(8) 0.0001(8) -0.0023(8)
C9 0.0180(10) 0.0222(9) 0.0196(9) -0.0036(7) -0.0025(7) -0.0024(7)
C10 0.0206(10) 0.0229(9) 0.0242(9) -0.0024(7) -0.0001(8) -0.0019(8)
C11 0.0208(10) 0.0207(9) 0.0334(11) -0.0028(8) -0.0025(8) -0.0006(8)
C12 0.0305(11) 0.0202(9) 0.0247(10) 0.0009(7) -0.0067(8) -0.0042(8)
C13 0.0267(11) 0.0234(9) 0.0182(9) -0.0027(7) -0.0027(8) -0.0040(8)
C14 0.0236(10) 0.0215(9) 0.0204(9) -0.0033(7) -0.0015(8) 0.0000(8)
C15 0.0353(14) 0.0262(11) 0.0504(14) 0.0030(10) 0.0075(11) 0.0040(10)
C16 0.0414(14) 0.0278(10) 0.0227(10) -0.0003(8) 0.0029(9) -0.0039(9)
C17 0.0194(10) 0.0190(8) 0.0188(9) 0.0012(7) -0.0021(7) 0.0008(7)
C18 0.0181(10) 0.0220(9) 0.0212(9) -0.0034(7) -0.0025(7) -0.0012(7)
C19 0.0191(10) 0.0244(9) 0.0200(9) -0.0019(7) -0.0023(8) 0.0023(8)
C20 0.0176(10) 0.0237(9) 0.0222(9) 0.0011(7) -0.0003(8) -0.0004(8)
C21 0.0188(10) 0.0206(9) 0.0231(9) 0.0010(7) -0.0050(8) 0.0004(7)
C22 0.0215(10) 0.0211(9) 0.0186(9) -0.0016(7) -0.0039(8) 0.0014(7)
C23 0.0241(11) 0.0366(11) 0.0257(10) -0.0092(8) 0.0033(9) -0.0053(9)
C24 0.0235(11) 0.0280(10) 0.0264(10) -0.0030(8) -0.0027(8) -0.0031(8)
C25 0.0172(10) 0.0207(9) 0.0211(9) -0.0006(7) 0.0025(7) -0.0025(7)
C26 0.0172(10) 0.0212(9) 0.0228(9) -0.0015(7) -0.0005(8) -0.0003(7)
C27 0.0189(10) 0.0244(9) 0.0228(9) -0.0040(7) 0.0020(8) -0.0039(8)
C28 0.0212(10) 0.0207(9) 0.0279(10) -0.0057(7) 0.0046(8) -0.0029(8)
C29 0.0222(10) 0.0194(9) 0.0264(10) 0.0014(7) 0.0016(8) -0.0008(8)
C30 0.0230(10) 0.0237(9) 0.0196(9) 0.0003(7) 0.0002(8) -0.0011(8)
C31 0.0250(11) 0.0294(10) 0.0264(10) -0.0091(8) -0.0001(8) 0.0012(8)
C32 0.0331(12) 0.0202(9) 0.0313(11) 0.0013(8) 0.0033(9) 0.0024(8)
C33 0.0328(13) 0.0268(10) 0.0326(11) -0.0017(8) -0.0039(9) -0.0076(9)
C34 0.0307(13) 0.0459(13) 0.0348(12) -0.0120(10) -0.0027(10) 0.0033(10)
C35 0.0395(13) 0.0285(10) 0.0247(10) 0.0001(8) 0.0038(9) -0.0053(9)
C36 0.0415(14) 0.0305(11) 0.0209(10) 0.0014(8) -0.0002(9) -0.0021(10)
C37 0.0330(14) 0.0404(13) 0.0446(14) -0.0049(11) 0.0045(11) 0.0022(11)
C38 0.0451(14) 0.0361(12) 0.0219(10) -0.0044(9) -0.0055(10) -0.0035(10)
C39 0.0477(15) 0.0361(11) 0.0234(10) -0.0075(9) -0.0085(10) -0.0044(10)
C40 0.0313(13) 0.0432(13) 0.0466(14) -0.0047(11) -0.0044(11) 0.0005(11)
C41 0.0390(13) 0.0275(10) 0.0310(11) -0.0064(9) -0.0085(10) -0.0038(9)
C42 0.0465(16) 0.0323(12) 0.0428(14) 0.0020(10) -0.0065(12) -0.0048(11)
C43 0.0277(12) 0.0310(11) 0.0331(11) -0.0026(9) -0.0023(9) 0.0054(9)
C44 0.0321(12) 0.0292(10) 0.0313(11) -0.0073(9) 0.0017(9) 0.0025(9)
C45 0.0365(13) 0.0336(11) 0.0258(10) -0.0093(9) 0.0025(9) 0.0012(10)
C46 0.0358(14) 0.0340(12) 0.0349(12) 0.0008(9) -0.0017(10) -0.0039(10)
C47 0.0421(14) 0.0333(11) 0.0234(10) -0.0069(8) -0.0057(9) 0.0012(10)
C48 0.0343(13) 0.0336(11) 0.0314(11) -0.0065(9) -0.0106(10) 0.0003(10)
C49 0.0262(12) 0.0323(11) 0.0343(11) -0.0015(9) -0.0079(9) 0.0013(9)
C50 0.0334(13) 0.0294(11) 0.0378(12) 0.0008(9) -0.0018(10) -0.0005(9)
B1 0.0189(11) 0.0223(10) 0.0174(9) -0.0020(8) -0.0004(8) -0.0006(8)
N1 0.0267(10) 0.0257(8) 0.0218(8) -0.0024(6) 0.0009(7) -0.0023(7)
N2 0.0287(10) 0.0293(9) 0.0220(8) -0.0025(7) -0.0010(7) -0.0007(7)
N3 0.0309(10) 0.0272(9) 0.0252(9) -0.0041(7) -0.0046(7) -0.0020(7)
N4 0.0301(10) 0.0248(8) 0.0268(9) -0.0029(7) -0.0010(7) 0.0011(7)
N5 0.0306(10) 0.0253(8) 0.0218(8) -0.0022(7) -0.0003(7) -0.0002(7)
N6 0.0266(10) 0.0264(8) 0.0272(9) -0.0038(7) -0.0044(7) 0.0004(7)
F1 0.0904(13) 0.0254(6) 0.0342(7) 0.0047(5) -0.0221(8) -0.0081(7)
F2 0.0731(12) 0.0478(8) 0.0286(7) 0.0069(6) 0.0197(7) 0.0227(8)
F3 0.0339(9) 0.1103(14) 0.0319(8) 0.0220(8) -0.0144(7) -0.0239(9)
F4 0.0666(11) 0.0529(9) 0.0475(9) -0.0239(7) 0.0200(8) -0.0365(8)
F5 0.0185(7) 0.0495(9) 0.0990(13) 0.0298(9) 0.0050(8) 0.0011(6)
F6 0.0394(8) 0.0516(8) 0.0328(7) 0.0064(6) 0.0000(6) -0.0171(7)
F7A 0.067(4) 0.065(4) 0.090(4) -0.046(3) -0.010(3) 0.023(3)
F8A 0.033(3) 0.029(3) 0.078(4) 0.003(3) 0.026(3) -0.003(2)
F9A 0.085(6) 0.053(5) 0.075(4) 0.019(4) 0.008(4) 0.047(4)
F7B 0.0453(16) 0.100(2) 0.151(3) -0.058(2) -0.0358(17) 0.0396(16)
F8B 0.0493(16) 0.0172(9) 0.144(3) -0.0079(13) 0.0473(18) -0.0029(9)
F9B 0.097(2) 0.0524(14) 0.0532(15) 0.0056(12) 0.0310(14) 0.0413(15)
F10 0.0521(11) 0.1193(16) 0.0397(9) -0.0193(9) 0.0182(8) -0.0492(11)
F11 0.1042(15) 0.0454(9) 0.0316(8) 0.0161(6) 0.0207(8) 0.0261(9)
F12 0.0617(10) 0.0346(7) 0.0327(7) -0.0067(6) 0.0171(7) -0.0004(7)
F13 0.0463(9) 0.0595(9) 0.0288(7) -0.0146(6) -0.0110(6) -0.0025(7)
F14 0.0702(11) 0.0355(7) 0.0439(8) -0.0182(6) 0.0047(8) 0.0056(7)
F15 0.0413(9) 0.0902(12) 0.0440(9) -0.0386(8) 0.0228(7) -0.0305(9)
F16 0.0327(8) 0.0463(8) 0.0748(11) -0.0386(8) 0.0042(7) -0.0062(6)
F17 0.0294(8) 0.0455(8) 0.0678(10) -0.0245(7) -0.0199(7) 0.0041(6)
F18 0.1032(15) 0.0758(12) 0.0386(8) 0.0226(8) -0.0253(9) -0.0699(11)
F19 0.0566(10) 0.0436(8) 0.0358(7) -0.0225(6) -0.0122(7) 0.0145(7)
F20 0.0677(11) 0.0400(7) 0.0227(6) -0.0017(5) -0.0037(7) -0.0093(7)
F21 0.0272(8) 0.0817(11) 0.0378(8) -0.0157(7) -0.0092(6) -0.0032(7)
F22 0.0574(10) 0.0208(6) 0.0491(8) 0.0044(6) -0.0119(7) -0.0055(6)
F23 0.0484(10) 0.0548(9) 0.0577(10) 0.0240(8) 0.0201(8) 0.0299(8)
F24 0.0594(10) 0.0291(7) 0.0461(8) -0.0011(6) -0.0247(7) 0.0086(7)
K1 0.0438(4) 0.0279(3) 0.0207(3) -0.0009(2) -0.0047(3) -0.0113(3)
K2 0.0322(4) 0.0479(4) 0.0311(4) -0.0193(3) -0.0108(3) 0.0146(3)

loop_
_atom_type_symbol
_atom_type_description
_atom_type_scat_dispersion_real
_atom_type_scat_dispersion_imag
_atom_type_scat_source
C C 0.0033 0.0016 'International Tables Vol C Tables 4.2.6.8 and 6.1.1.4'
H H 0.0000 0.0000 'International Tables Vol C Tables 4.2.6.8 and 6.1.1.4'
B B 0.0013 0.0007 'International Tables Vol C Tables 4.2.6.8 and 6.1.1.4'
N N 0.0061 0.0033 'International Tables Vol C Tables 4.2.6.8 and 6.1.1.4'
F F 0.0171 0.0103 'International Tables Vol C Tables 4.2.6.8 and 6.1.1.4'
K K 0.2009 0.2494 'International Tables Vol C Tables 4.2.6.8 and 6.1.1.4'

loop_
_geom_angle_atom_site_label_1
_geom_angle_atom_site_label_2
_geom_angle_atom_site_label_3
_geom_angle
_geom_angle_site_symmetry_1
_geom_angle_site_symmetry_3
C2 C1 C6 115.26(18) . .
C2 C1 B1 122.02(17) . .
C6 C1 B1 122.56(17) . .
C3 C2 C1 122.44(18) . .
C3 C2 H2 118.8 . .
C1 C2 H2 118.8 . .
C4 C3 C2 120.79(18) . .
C4 C3 C7 120.63(18) . .
C2 C3 C7 118.55(18) . .
C3 C4 C5 118.34(19) . .
C3 C4 H4 120.8 . .
C5 C4 H4 120.8 . .
C6 C5 C4 120.26(18) . .
C6 C5 C8 120.88(18) . .
C4 C5 C8 118.84(18) . .
C5 C6 C1 122.90(18) . .
C5 C6 H6 118.5 . .
C1 C6 H6 118.5 . .
F3 C7 F2 105.98(18) . .
F3 C7 F1 106.24(18) . .
F2 C7 F1 104.97(18) . .
F3 C7 C3 113.96(18) . .
F2 C7 C3 111.97(17) . .
F1 C7 C3 113.03(16) . .
F5 C8 F4 108.32(19) . .
F5 C8 F6 105.28(17) . .
F4 C8 F6 104.38(17) . .
F5 C8 C5 112.27(17) . .
F4 C8 C5 112.52(17) . .
F6 C8 C5 113.49(17) . .
C14 C9 C10 115.25(17) . .
C14 C9 B1 121.77(17) . .
C10 C9 B1 122.79(17) . .
C11 C10 C9 122.31(18) . .
C11 C10 H10 118.8 . .
C9 C10 H10 118.8 . .
C12 C11 C10 121.11(18) . .
C12 C11 C15 118.65(18) . .
C10 C11 C15 120.25(19) . .
C13 C12 C11 117.78(18) . .
C13 C12 H12 121.1 . .
C11 C12 H12 121.1 . .
C12 C13 C14 120.80(18) . .
C12 C13 C16 120.24(18) . .
C14 C13 C16 118.89(18) . .
C13 C14 C9 122.74(18) . .
C13 C14 H14 118.6 . .
C9 C14 H14 118.6 . .
F8A C15 F9A 110.9(8) . .
F8B C15 F9B 110.2(3) . .
F8B C15 F7B 104.9(3) . .
F9B C15 F7B 101.7(3) . .
F8A C15 F7A 103.1(7) . .
F9A C15 F7A 102.5(8) . .
F8A C15 C11 118.2(5) . .
F9A C15 C11 115.4(5) . .
F8B C15 C11 114.0(2) . .
F9B C15 C11 114.1(2) . .
F7B C15 C11 110.8(2) . .
F7A C15 C11 104.4(4) . .
F11 C16 F12 106.42(18) . .
F11 C16 F10 106.7(2) . .
F12 C16 F10 105.0(2) . .
F11 C16 C13 113.52(19) . .
F12 C16 C13 112.82(18) . .
F10 C16 C13 111.79(18) . .
C18 C17 C22 115.70(18) . .
C18 C17 B1 121.38(17) . .
C22 C17 B1 122.91(16) . .
C19 C18 C17 122.25(18) . .
C19 C18 H18 118.9 . .
C17 C18 H18 118.9 . .
C20 C19 C18 120.72(17) . .
C20 C19 C23 120.50(18) . .
C18 C19 C23 118.77(18) . .
C19 C20 C21 118.27(18) . .
C19 C20 H20 120.9 . .
C21 C20 H20 120.9 . .
C22 C21 C20 120.85(18) . .
C22 C21 C24 121.19(17) . .
C20 C21 C24 117.96(18) . .
C21 C22 C17 122.15(17) . .
C21 C22 H22 118.9 . .
C17 C22 H22 118.9 . .
F15 C23 F14 106.90(18) . .
F15 C23 F13 105.93(18) . .
F14 C23 F13 105.98(18) . .
F15 C23 C19 113.07(18) . .
F14 C23 C19 112.29(17) . .
F13 C23 C19 112.14(18) . .
F16 C24 F18 107.62(18) . .
F16 C24 F17 104.64(17) . .
F18 C24 F17 105.89(19) . .
F16 C24 C21 113.63(18) . .
F18 C24 C21 112.64(17) . .
F17 C24 C21 111.81(16) . .
C26 C25 C30 115.59(17) . .
C26 C25 B1 122.64(17) . .
C30 C25 B1 121.71(17) . .
C25 C26 C27 122.17(18) . .
C25 C26 H26 118.9 . .
C27 C26 H26 118.9 . .
C28 C27 C26 120.89(18) . .
C28 C27 C31 120.83(17) . .
C26 C27 C31 118.29(18) . .
C27 C28 C29 118.16(17) . .
C27 C28 H28 120.9 . .
C29 C28 H28 120.9 . .
C30 C29 C28 120.58(18) . .
C30 C29 C32 121.33(19) . .
C28 C29 C32 118.08(17) . .
C29 C30 C25 122.59(19) . .
C29 C30 H30 118.7 . .
C25 C30 H30 118.7 . .
F19 C31 F21 106.30(17) . .
F19 C31 F20 106.70(17) . .
F21 C31 F20 105.90(18) . .
F19 C31 C27 113.01(17) . .
F21 C31 C27 111.97(17) . .
F20 C31 C27 112.46(17) . .
F23 C32 F24 106.4(2) . .
F23 C32 F22 106.53(17) . .
F24 C32 F22 105.62(17) . .
F23 C32 C29 112.46(17) . .
F24 C32 C29 113.11(17) . .
F22 C32 C29 112.24(19) . .
N1 C33 C41 113.57(18) . 2_565
N1 C33 H33A 108.9 . .
C41 C33 H33A 108.9 2_565 .
N1 C33 H33B 108.9 . .
C41 C33 H33B 108.9 2_565 .
H33A C33 H33B 107.7 . .
N1 C34 H34A 109.5 . .
N1 C34 H34B 109.5 . .
H34A C34 H34B 109.5 . .
N1 C34 H34C 109.5 . .
H34A C34 H34C 109.5 . .
H34B C34 H34C 109.5 . .
N1 C35 C36 114.47(18) . .
N1 C35 H35A 108.6 . .
C36 C35 H35A 108.6 . .
N1 C35 H35B 108.6 . .
C36 C35 H35B 108.6 . .
H35A C35 H35B 107.6 . .
N2 C36 C35 114.20(18) . .
N2 C36 H36A 108.7 . .
C35 C36 H36A 108.7 . .
N2 C36 H36B 108.7 . .
C35 C36 H36B 108.7 . .
H36A C36 H36B 107.6 . .
N2 C37 H37A 109.5 . .
N2 C37 H37B 109.5 . .
H37A C37 H37B 109.5 . .
N2 C37 H37C 109.5 . .
H37A C37 H37C 109.5 . .
H37B C37 H37C 109.5 . .
N2 C38 C39 114.34(18) . .
N2 C38 H38A 108.7 . .
C39 C38 H38A 108.7 . .
N2 C38 H38B 108.7 . .
C39 C38 H38B 108.7 . .
H38A C38 H38B 107.6 . .
N3 C39 C38 113.77(17) . .
N3 C39 H39A 108.8 . .
C38 C39 H39A 108.8 . .
N3 C39 H39B 108.8 . .
C38 C39 H39B 108.8 . .
H39A C39 H39B 107.7 . .
N3 C40 H40A 109.5 . .
N3 C40 H40B 109.5 . .
H40A C40 H40B 109.5 . .
N3 C40 H40C 109.5 . .
H40A C40 H40C 109.5 . .
H40B C40 H40C 109.5 . .
N3 C41 C33 113.72(17) . 2_565
N3 C41 H41A 108.8 . .
C33 C41 H41A 108.8 2_565 .
N3 C41 H41B 108.8 . .
C33 C41 H41B 108.8 2_565 .
H41A C41 H41B 107.7 . .
N4 C42 H42A 109.5 . .
N4 C42 H42B 109.5 . .
H42A C42 H42B 109.5 . .
N4 C42 H42C 109.5 . .
H42A C42 H42C 109.5 . .
H42B C42 H42C 109.5 . .
N4 C43 C49 113.71(17) . 2_656
N4 C43 H43A 108.8 . .
C49 C43 H43A 108.8 2_656 .
N4 C43 H43B 108.8 . .
C49 C43 H43B 108.8 2_656 .
H43A C43 H43B 107.7 . .
N4 C44 C45 113.77(17) . .
N4 C44 H44A 108.8 . .
C45 C44 H44A 108.8 . .
N4 C44 H44B 108.8 . .
C45 C44 H44B 108.8 . .
H44A C44 H44B 107.7 . .
N5 C45 C44 114.13(17) . .
N5 C45 H45A 108.7 . .
C44 C45 H45A 108.7 . .
N5 C45 H45B 108.7 . .
C44 C45 H45B 108.7 . .
H45A C45 H45B 107.6 . .
N5 C46 H46A 109.5 . .
N5 C46 H46B 109.5 . .
H46A C46 H46B 109.5 . .
N5 C46 H46C 109.5 . .
H46A C46 H46C 109.5 . .
H46B C46 H46C 109.5 . .
N5 C47 C48 113.97(17) . .
N5 C47 H47A 108.8 . .
C48 C47 H47A 108.8 . .
N5 C47 H47B 108.8 . .
C48 C47 H47B 108.8 . .
H47A C47 H47B 107.7 . .
N6 C48 C47 113.67(19) . .
N6 C48 H48A 108.8 . .
C47 C48 H48A 108.8 . .
N6 C48 H48B 108.8 . .
C47 C48 H48B 108.8 . .
H48A C48 H48B 107.7 . .
N6 C49 C43 113.97(18) . 2_656
N6 C49 H49A 108.8 . .
C43 C49 H49A 108.8 2_656 .
N6 C49 H49B 108.8 . .
C43 C49 H49B 108.8 2_656 .
H49A C49 H49B 107.7 . .
N6 C50 H50A 109.5 . .
N6 C50 H50B 109.5 . .
H50A C50 H50B 109.5 . .
N6 C50 H50C 109.5 . .
H50A C50 H50C 109.5 . .
H50B C50 H50C 109.5 . .
C17 B1 C9 110.65(16) . .
C17 B1 C1 110.81(15) . .
C9 B1 C1 108.37(15) . .
C17 B1 C25 108.30(15) . .
C9 B1 C25 111.53(15) . .
C1 B1 C25 107.13(16) . .
C34 N1 C33 111.05(17) . .
C34 N1 C35 110.49(18) . .
C33 N1 C35 109.38(17) . .
C34 N1 K1 89.88(13) . .
C33 N1 K1 118.18(12) . .
C35 N1 K1 116.22(12) . .
C37 N2 C38 110.94(18) . .
C37 N2 C36 110.32(18) . .
C38 N2 C36 109.58(17) . .
C37 N2 K1 93.62(13) . .
C38 N2 K1 116.16(13) . .
C36 N2 K1 115.18(12) . .
C40 N3 C39 110.98(19) . .
C40 N3 C41 110.97(19) . .
C39 N3 C41 109.83(16) . .
C40 N3 K1 90.32(13) . .
C39 N3 K1 116.39(13) . .
C41 N3 K1 116.81(12) . .
C42 N4 C43 110.71(19) . .
C42 N4 C44 110.42(18) . .
C43 N4 C44 109.58(16) . .
C42 N4 K2 95.51(13) . .
C43 N4 K2 115.66(12) . .
C44 N4 K2 114.17(13) . .
C46 N5 C45 110.08(17) . .
C46 N5 C47 110.91(18) . .
C45 N5 C47 109.65(16) . .
C46 N5 K2 90.42(12) . .
C45 N5 K2 116.48(13) . .
C47 N5 K2 117.63(12) . .
C50 N6 C49 111.14(17) . .
C50 N6 C48 110.65(18) . .
C49 N6 C48 109.86(17) . .
C50 N6 K2 91.61(13) . .
C49 N6 K2 116.28(13) . .
C48 N6 K2 115.97(13) . .
N1 K1 N1 180.0 2_565 .
N1 K1 N2 118.14(5) 2_565 .
N1 K1 N2 61.86(5) . .
N1 K1 N2 61.86(5) 2_565 2_565
N1 K1 N2 118.14(5) . 2_565
N2 K1 N2 180.0 . 2_565
N1 K1 N3 60.67(5) 2_565 .
N1 K1 N3 119.33(5) . .
N2 K1 N3 61.35(5) . .
N2 K1 N3 118.65(5) 2_565 .
N1 K1 N3 119.33(5) 2_565 2_565
N1 K1 N3 60.67(5) . 2_565
N2 K1 N3 118.65(5) . 2_565
N2 K1 N3 61.35(5) 2_565 2_565
N3 K1 N3 180.0 . 2_565
N1 K1 C34 26.92(6) 2_565 2_565
N1 K1 C34 153.08(6) . 2_565
N2 K1 C34 110.05(5) . 2_565
N2 K1 C34 69.95(5) 2_565 2_565
N3 K1 C34 68.90(6) . 2_565
N3 K1 C34 111.10(6) 2_565 2_565
N1 K1 C40 111.32(6) 2_565 2_565
N1 K1 C40 68.68(6) . 2_565
N2 K1 C40 110.45(6) . 2_565
N2 K1 C40 69.55(6) 2_565 2_565
N3 K1 C40 153.36(6) . 2_565
N3 K1 C40 26.64(6) 2_565 2_565
C34 K1 C40 93.24(6) 2_565 2_565
N1 K1 C37 69.35(6) 2_565 2_565
N1 K1 C37 110.65(6) . 2_565
N2 K1 C37 153.97(6) . 2_565
N2 K1 C37 26.02(6) 2_565 2_565
N3 K1 C37 110.67(6) . 2_565
N3 K1 C37 69.33(6) 2_565 2_565
C34 K1 C37 87.15(6) 2_565 2_565
C40 K1 C37 87.03(7) 2_565 2_565
N5 K2 N5 180.0 2_656 .
N5 K2 N6 61.11(5) 2_656 2_656
N5 K2 N6 118.89(5) . 2_656
N5 K2 N6 118.89(5) 2_656 .
N5 K2 N6 61.11(5) . .
N6 K2 N6 180.0 2_656 .
N5 K2 N4 61.79(5) 2_656 2_656
N5 K2 N4 118.21(5) . 2_656
N6 K2 N4 118.97(5) 2_656 2_656
N6 K2 N4 61.03(5) . 2_656
N5 K2 N4 118.21(5) 2_656 .
N5 K2 N4 61.79(5) . .
N6 K2 N4 61.04(5) 2_656 .
N6 K2 N4 118.96(5) . .
N4 K2 N4 180.0 2_656 .
N5 K2 C46 26.98(5) 2_656 2_656
N5 K2 C46 153.02(5) . 2_656
N6 K2 C46 69.58(6) 2_656 2_656
N6 K2 C46 110.42(6) . 2_656
N4 K2 C46 69.69(6) 2_656 2_656
N4 K2 C46 110.31(6) . 2_656
N5 K2 C50 68.75(6) 2_656 2_656
N5 K2 C50 111.25(6) . 2_656
N6 K2 C50 26.42(5) 2_656 2_656
N6 K2 C50 153.58(5) . 2_656
N4 K2 C50 110.52(6) 2_656 2_656
N4 K2 C50 69.48(6) . 2_656
C46 K2 C50 87.02(6) 2_656 2_656
N5 K2 C42 69.16(6) 2_656 2_656
N5 K2 C42 110.84(6) . 2_656
N6 K2 C42 111.09(6) 2_656 2_656
N6 K2 C42 68.91(6) . 2_656
N4 K2 C42 25.53(5) 2_656 2_656
N4 K2 C42 154.47(5) . 2_656
C46 K2 C42 86.67(6) 2_656 2_656
C50 K2 C42 93.43(6) 2_656 2_656

loop_
_geom_bond_atom_site_label_1
_geom_bond_atom_site_label_2
_geom_bond_distance
_geom_bond_site_symmetry_2
C1 C2 1.408(3) .
C1 C6 1.411(3) .
C1 B1 1.655(3) .
C2 C3 1.395(3) .
C2 H2 0.9500 .
C3 C4 1.390(3) .
C3 C7 1.507(3) .
C4 C5 1.400(3) .
C4 H4 0.9500 .
C5 C6 1.390(3) .
C5 C8 1.499(3) .
C6 H6 0.9500 .
C7 F3 1.324(3) .
C7 F2 1.336(2) .
C7 F1 1.339(2) .
C8 F5 1.330(2) .
C8 F4 1.337(2) .
C8 F6 1.343(2) .
C9 C14 1.405(3) .
C9 C10 1.406(3) .
C9 B1 1.652(3) .
C10 C11 1.402(3) .
C10 H10 0.9500 .
C11 C12 1.395(3) .
C11 C15 1.503(3) .
C12 C13 1.386(3) .
C12 H12 0.9500 .
C13 C14 1.405(3) .
C13 C16 1.506(3) .
C14 H14 0.9500 .
C15 F8A 1.144(8) .
C15 F9A 1.229(8) .
C15 F8B 1.297(3) .
C15 F9B 1.325(3) .
C15 F7B 1.367(4) .
C15 F7A 1.485(9) .
C16 F11 1.330(3) .
C16 F12 1.334(2) .
C16 F10 1.346(3) .
C17 C18 1.404(3) .
C17 C22 1.411(3) .
C17 B1 1.649(3) .
C18 C19 1.403(3) .
C18 H18 0.9500 .
C19 C20 1.385(3) .
C19 C23 1.498(3) .
C20 C21 1.395(3) .
C20 H20 0.9500 .
C21 C22 1.394(3) .
C21 C24 1.506(3) .
C22 H22 0.9500 .
C23 F15 1.333(3) .
C23 F14 1.342(3) .
C23 F13 1.343(3) .
C24 F16 1.329(2) .
C24 F18 1.330(2) .
C24 F17 1.342(2) .
C25 C26 1.403(3) .
C25 C30 1.411(3) .
C25 B1 1.656(3) .
C26 C27 1.404(3) .
C26 H26 0.9500 .
C27 C28 1.387(3) .
C27 C31 1.495(3) .
C28 C29 1.398(3) .
C28 H28 0.9500 .
C29 C30 1.393(3) .
C29 C32 1.505(3) .
C30 H30 0.9500 .
C31 F19 1.339(2) .
C31 F21 1.341(3) .
C31 F20 1.344(2) .
C32 F23 1.334(3) .
C32 F24 1.343(3) .
C32 F22 1.348(2) .
C33 N1 1.465(3) .
C33 C41 1.531(3) 2_565
C33 H33A 0.9900 .
C33 H33B 0.9900 .
C34 N1 1.462(3) .
C34 H34A 0.9800 .
C34 H34B 0.9800 .
C34 H34C 0.9800 .
C35 N1 1.473(3) .
C35 C36 1.520(3) .
C35 H35A 0.9900 .
C35 H35B 0.9900 .
C36 N2 1.483(3) .
C36 H36A 0.9900 .
C36 H36B 0.9900 .
C37 N2 1.462(3) .
C37 H37A 0.9800 .
C37 H37B 0.9800 .
C37 H37C 0.9800 .
C38 N2 1.472(3) .
C38 C39 1.535(3) .
C38 H38A 0.9900 .
C38 H38B 0.9900 .
C39 N3 1.470(3) .
C39 H39A 0.9900 .
C39 H39B 0.9900 .
C40 N3 1.465(3) .
C40 H40A 0.9800 .
C40 H40B 0.9800 .
C40 H40C 0.9800 .
C41 N3 1.474(3) .
C41 C33 1.531(3) 2_565
C41 H41A 0.9900 .
C41 H41B 0.9900 .
C42 N4 1.468(3) .
C42 H42A 0.9800 .
C42 H42B 0.9800 .
C42 H42C 0.9800 .
C43 N4 1.474(3) .
C43 C49 1.523(3) 2_656
C43 H43A 0.9900 .
C43 H43B 0.9900 .
C44 N4 1.475(3) .
C44 C45 1.525(3) .
C44 H44A 0.9900 .
C44 H44B 0.9900 .
C45 N5 1.467(3) .
C45 H45A 0.9900 .
C45 H45B 0.9900 .
C46 N5 1.464(3) .
C46 H46A 0.9800 .
C46 H46B 0.9800 .
C46 H46C 0.9800 .
C47 N5 1.472(3) .
C47 C48 1.523(3) .
C47 H47A 0.9900 .
C47 H47B 0.9900 .
C48 N6 1.472(3) .
C48 H48A 0.9900 .
C48 H48B 0.9900 .
C49 N6 1.471(3) .
C49 C43 1.523(3) 2_656
C49 H49A 0.9900 .
C49 H49B 0.9900 .
C50 N6 1.468(3) .
C50 H50A 0.9800 .
C50 H50B 0.9800 .
C50 H50C 0.9800 .
N1 K1 2.8831(18) .
N2 K1 2.8957(18) .
N3 K1 2.9111(18) .
N4 K2 2.9180(19) .
N5 K2 2.8659(17) .
N6 K2 2.9115(18) .
K1 N1 2.8831(18) 2_565
K1 N2 2.8958(18) 2_565
K1 N3 2.9111(18) 2_565
K1 C34 3.230(3) 2_565
K1 C40 3.266(3) 2_565
K1 C37 3.325(3) 2_565
K2 N5 2.8659(17) 2_656
K2 N6 2.9115(19) 2_656
K2 N4 2.9180(19) 2_656
K2 C46 3.228(2) 2_656
K2 C50 3.297(2) 2_656
K2 C42 3.390(3) 2_656

loop_
_geom_hbond_atom_site_label_D
_geom_hbond_atom_site_label_H
_geom_hbond_atom_site_label_A
_geom_hbond_distance_DH
_geom_hbond_distance_HA
_geom_hbond_distance_DA
_geom_hbond_angle_DHA
_geom_hbond_site_symmetry_A
C34 H34B F21 0.98 2.41 3.277(3) 146.6 .
C45 H45A F24 0.99 2.54 3.514(3) 168.8 .
C48 H48B F14 0.99 2.56 3.442(3) 148.2 1_545

loop_
_geom_torsion_atom_site_label_1
_geom_torsion_atom_site_label_2
_geom_torsion_atom_site_label_3
_geom_torsion_atom_site_label_4
_geom_torsion
_geom_torsion_site_symmetry_1
C6 C1 C2 C3 -0.1(3) .
B1 C1 C2 C3 175.23(17) .
C1 C2 C3 C4 -0.4(3) .
C1 C2 C3 C7 177.48(17) .
C2 C3 C4 C5 0.2(3) .
C7 C3 C4 C5 -177.65(17) .
C3 C4 C5 C6 0.5(3) .
C3 C4 C5 C8 178.95(17) .
C4 C5 C6 C1 -1.1(3) .
C8 C5 C6 C1 -179.52(17) .
C2 C1 C6 C5 0.9(3) .
B1 C1 C6 C5 -174.42(17) .
C4 C3 C7 F3 -14.9(3) .
C2 C3 C7 F3 167.17(18) .
C4 C3 C7 F2 105.4(2) .
C2 C3 C7 F2 -72.6(2) .
C4 C3 C7 F1 -136.3(2) .
C2 C3 C7 F1 45.7(3) .
C6 C5 C8 F5 -126.8(2) .
C4 C5 C8 F5 54.8(2) .
C6 C5 C8 F4 110.7(2) .
C4 C5 C8 F4 -67.7(2) .
C6 C5 C8 F6 -7.5(3) .
C4 C5 C8 F6 174.06(17) .
C14 C9 C10 C11 -0.5(3) .
B1 C9 C10 C11 174.64(19) .
C9 C10 C11 C12 0.8(3) .
C9 C10 C11 C15 -179.0(2) .
C10 C11 C12 C13 -0.5(3) .
C15 C11 C12 C13 179.3(2) .
C11 C12 C13 C14 0.0(3) .
C11 C12 C13 C16 -176.96(19) .
C12 C13 C14 C9 0.3(3) .
C16 C13 C14 C9 177.32(19) .
C10 C9 C14 C13 -0.1(3) .
B1 C9 C14 C13 -175.26(18) .
C12 C11 C15 F8A 153.2(8) .
C10 C11 C15 F8A -27.0(8) .
C12 C11 C15 F9A 18.6(9) .
C10 C11 C15 F9A -161.6(9) .
C12 C11 C15 F8B -37.7(4) .
C10 C11 C15 F8B 142.1(3) .
C12 C11 C15 F9B -165.6(3) .
C10 C11 C15 F9B 14.2(4) .
C12 C11 C15 F7B 80.4(3) .
C10 C11 C15 F7B -99.8(3) .
C12 C11 C15 F7A -93.1(5) .
C10 C11 C15 F7A 86.7(5) .
C12 C13 C16 F11 -19.0(3) .
C14 C13 C16 F11 164.0(2) .
C12 C13 C16 F12 -140.2(2) .
C14 C13 C16 F12 42.8(3) .
C12 C13 C16 F10 101.8(2) .
C14 C13 C16 F10 -75.2(3) .
C22 C17 C18 C19 2.5(3) .
B1 C17 C18 C19 -178.53(17) .
C17 C18 C19 C20 -1.2(3) .
C17 C18 C19 C23 177.46(18) .
C18 C19 C20 C21 -1.3(3) .
C23 C19 C20 C21 -179.90(18) .
C19 C20 C21 C22 2.3(3) .
C19 C20 C21 C24 -176.77(17) .
C20 C21 C22 C17 -1.0(3) .
C24 C21 C22 C17 178.11(17) .
C18 C17 C22 C21 -1.4(3) .
B1 C17 C22 C21 179.59(17) .
C20 C19 C23 F15 -5.2(3) .
C18 C19 C23 F15 176.15(19) .
C20 C19 C23 F14 -126.3(2) .
C18 C19 C23 F14 55.1(3) .
C20 C19 C23 F13 114.5(2) .
C18 C19 C23 F13 -64.1(2) .
C22 C21 C24 F16 14.4(3) .
C20 C21 C24 F16 -166.49(18) .
C22 C21 C24 F18 137.1(2) .
C20 C21 C24 F18 -43.8(3) .
C22 C21 C24 F17 -103.8(2) .
C20 C21 C24 F17 75.3(2) .
C30 C25 C26 C27 -1.2(3) .
B1 C25 C26 C27 -178.42(18) .
C25 C26 C27 C28 1.6(3) .
C25 C26 C27 C31 -178.02(18) .
C26 C27 C28 C29 -0.8(3) .
C31 C27 C28 C29 178.88(19) .
C27 C28 C29 C30 -0.4(3) .
C27 C28 C29 C32 179.94(18) .
C28 C29 C30 C25 0.8(3) .
C32 C29 C30 C25 -179.57(19) .
C26 C25 C30 C29 0.0(3) .
B1 C25 C30 C29 177.26(19) .
C28 C27 C31 F19 -5.9(3) .
C26 C27 C31 F19 173.79(18) .
C28 C27 C31 F21 114.1(2) .
C26 C27 C31 F21 -66.2(2) .
C28 C27 C31 F20 -126.8(2) .
C26 C27 C31 F20 52.9(3) .
C30 C29 C32 F23 -123.0(2) .
C28 C29 C32 F23 56.6(3) .
C30 C29 C32 F24 -2.5(3) .
C28 C29 C32 F24 177.15(18) .
C30 C29 C32 F22 116.9(2) .
C28 C29 C32 F22 -63.5(2) .
N1 C35 C36 N2 50.6(3) .
N2 C38 C39 N3 -50.3(3) .
N4 C44 C45 N5 -52.8(3) .
N5 C47 C48 N6 49.5(3) .
C18 C17 B1 C9 -83.4(2) .
C22 C17 B1 C9 95.5(2) .
C18 C17 B1 C1 36.9(2) .
C22 C17 B1 C1 -144.22(17) .
C18 C17 B1 C25 154.09(17) .
C22 C17 B1 C25 -27.0(2) .
C14 C9 B1 C17 -158.47(17) .
C10 C9 B1 C17 26.7(3) .
C14 C9 B1 C1 79.8(2) .
C10 C9 B1 C1 -95.0(2) .
C14 C9 B1 C25 -37.8(3) .
C10 C9 B1 C25 147.36(18) .
C2 C1 B1 C17 31.4(2) .
C6 C1 B1 C17 -153.58(17) .
C2 C1 B1 C9 153.00(17) .
C6 C1 B1 C9 -32.0(2) .
C2 C1 B1 C25 -86.5(2) .
C6 C1 B1 C25 88.5(2) .
C26 C25 B1 C17 92.8(2) .
C30 C25 B1 C17 -84.2(2) .
C26 C25 B1 C9 -29.2(3) .
C30 C25 B1 C9 153.81(18) .
C26 C25 B1 C1 -147.60(18) .
C30 C25 B1 C1 35.4(2) .
C41 C33 N1 C34 -65.2(2) 2_565
C41 C33 N1 C35 172.59(19) 2_565
C41 C33 N1 K1 36.6(2) 2_565
C36 C35 N1 C34 64.1(2) .
C36 C35 N1 C33 -173.34(19) .
C36 C35 N1 K1 -36.3(2) .
C39 C38 N2 C37 -67.0(2) .
C39 C38 N2 C36 170.99(19) .
C39 C38 N2 K1 38.3(2) .
C35 C36 N2 C37 66.0(2) .
C35 C36 N2 C38 -171.53(19) .
C35 C36 N2 K1 -38.3(2) .
C38 C39 N3 C40 -65.0(3) .
C38 C39 N3 C41 171.9(2) .
C38 C39 N3 K1 36.3(2) .
C33 C41 N3 C40 65.0(3) 2_565
C33 C41 N3 C39 -171.9(2) 2_565
C33 C41 N3 K1 -36.5(2) 2_565
C49 C43 N4 C42 67.6(2) 2_656
C49 C43 N4 C44 -170.34(19) 2_656
C49 C43 N4 K2 -39.6(2) 2_656
C45 C44 N4 C42 -66.4(2) .
C45 C44 N4 C43 171.37(19) .
C45 C44 N4 K2 39.8(2) .
C44 C45 N5 C46 -63.3(2) .
C44 C45 N5 C47 174.46(18) .
C44 C45 N5 K2 37.7(2) .
C48 C47 N5 C46 65.5(2) .
C48 C47 N5 C45 -172.67(19) .
C48 C47 N5 K2 -36.5(2) .
C43 C49 N6 C50 -65.3(2) 2_656
C43 C49 N6 C48 171.86(18) 2_656
C43 C49 N6 K2 37.6(2) 2_656
C47 C48 N6 C50 64.9(2) .
C47 C48 N6 C49 -172.00(18) .
C47 C48 N6 K2 -37.6(2) .
